data_4125271
loop_
_publ_author_name
'Pfeifer, Lukas'
'Engle, Keary M.'
'Pidgeon, George W.'
'Sparkes, Hazel A.'
'Thompson, Amber L.'
'Brown, John M.'
'Gouverneur, V\'eronique'

_publ_section_title
;
 Hydrogen-Bonded Homoleptic Fluoride-Diarylurea Complexes: Structure,
 Reactivity, and Coordinating Power.
;
_journal_issue 40
_journal_name_full 'Journal of the American Chemical Society'
_journal_page_first 13314
_journal_paper_doi 10.1021/jacs.6b07501
_journal_volume 138
_journal_year 2016
_chemical_formula_moiety '3(C13 H12 N2 O), C8 H20 N, F'
_chemical_formula_sum 'C47 H56 F N7 O3'
_chemical_formula_weight 786.00
_chemical_melting_point ?
_space_group_IT_number 14
_symmetry_cell_setting monoclinic
_symmetry_space_group_name_Hall '-P 2ybc'
_symmetry_space_group_name_H-M 'P 1 21/c 1'
_atom_sites_solution_hydrogens difmap
_atom_sites_solution_primary other
_audit_creation_date 2013-06-06
_audit_creation_method CRYSTALS_ver_14.52
_cell_angle_alpha 90
_cell_angle_beta 90.6731(12)
_cell_angle_gamma 90
_cell_formula_units_Z 4
_cell_length_a 12.4349(2)
_cell_length_b 22.5589(3)
_cell_length_c 15.5250(2)
_cell_measurement_reflns_used 28409
_cell_measurement_temperature 150
_cell_measurement_theta_max 77
_cell_measurement_theta_min 3
_cell_volume 4354.74(11)
_computing_cell_refinement 'CrysAlis, (Oxford Diffraction, 2002)'
_computing_data_collection 'SuperNova, (Oxford Diffraction, 2010)'
_computing_data_reduction 'CrysAlis, (Oxford Diffraction, 2002)'
_computing_molecular_graphics 'CAMERON (Watkin et al., 1996)'
_computing_publication_material 'CRYSTALS (Betteridge et al., 2003)'
_computing_structure_refinement 'CRYSTALS (Betteridge et al., 2003)'
_computing_structure_solution 'Superflip (Palatinus & Chapuis, 2007)'
_diffrn_ambient_temperature 150
_diffrn_measured_fraction_theta_full 0.996
_diffrn_measured_fraction_theta_max 0.996
_diffrn_measurement_device Area
_diffrn_measurement_device_type 'Oxford Diffraction SuperNova'
_diffrn_measurement_method \w
_diffrn_radiation_monochromator graphite
_diffrn_radiation_type 'Cu K\a'
_diffrn_radiation_wavelength 1.54180
_diffrn_reflns_av_R_equivalents 0.043
_diffrn_reflns_limit_h_max 15
_diffrn_reflns_limit_h_min -15
_diffrn_reflns_limit_k_max 28
_diffrn_reflns_limit_k_min -28
_diffrn_reflns_limit_l_max 19
_diffrn_reflns_limit_l_min -19
_diffrn_reflns_number 94211
_diffrn_reflns_theta_full 76.840
_diffrn_reflns_theta_max 76.840
_diffrn_reflns_theta_min 3.456
_diffrn_standards_number 0
_exptl_absorpt_coefficient_mu 0.632
_exptl_absorpt_correction_T_max 0.99
_exptl_absorpt_correction_T_min 0.70
_exptl_absorpt_correction_type multi-scan
_exptl_absorpt_process_details 'CrysAlis, (Oxford Diffraction, 2002)'
_exptl_crystal_colour clear_pale_colourless
_exptl_crystal_density_diffrn 1.199
_exptl_crystal_density_meas ?
_exptl_crystal_density_method 'not measured'
_exptl_crystal_description plate
_exptl_crystal_F_000 1680.001
_exptl_crystal_size_max 0.25
_exptl_crystal_size_mid 0.24
_exptl_crystal_size_min 0.02
_refine_diff_density_max 0.28
_refine_diff_density_min -0.28
_refine_ls_extinction_method None
_refine_ls_goodness_of_fit_ref 0.9851
_refine_ls_hydrogen_treatment constr
_refine_ls_matrix_type full
_refine_ls_number_parameters 642
_refine_ls_number_reflns 9115
_refine_ls_number_restraints 2430
_refine_ls_R_factor_all 0.0487
_refine_ls_R_factor_gt 0.0380
_refine_ls_shift/su_max 0.0012029
_refine_ls_shift/su_mean 0.0000614
_refine_ls_structure_factor_coef Fsqd
_refine_ls_weighting_details
;
 Method= Modified Sheldrick 
 w=1/[\s^2^(F^2^) + ( 0.04P)^2^ + 1.03P] 
 ,where P=(max(Fo^2^,0) + 2Fc^2^)/3 
;
_refine_ls_weighting_scheme calc
_refine_ls_wR_factor_all 0.1008
_refine_ls_wR_factor_gt 0.0923
_refine_ls_wR_factor_ref 0.1008
_reflns_limit_h_max 15
_reflns_limit_h_min -15
_reflns_limit_k_max 28
_reflns_limit_k_min 0
_reflns_limit_l_max 19
_reflns_limit_l_min 0
_reflns_number_gt 7399
_reflns_number_total 9150
_reflns_threshold_expression I>2.0\s(I)
_oxford_diffrn_Wilson_B_factor 3.97
_oxford_diffrn_Wilson_scale 0.11
_oxford_refine_ls_r_factor_ref 0.0487
_oxford_refine_ls_scale 3.21(2)
_oxford_reflns_number_all 9115
_oxford_reflns_threshold_expression_ref I>-3.0\s(I)
_oxford_structure_analysis_title 005gwp12
_cod_data_source_file ja6b07501_si_002.cif
_cod_data_source_block 2r
_cod_depositor_comments
;
The following automatic conversions were performed:

'_chemical_melting_point' value 'not measured' was changed to '?' -
the value is undefined or not given.

'_atom_sites_solution_primary' value 'Other' changed to 'other'
according to
/usr/data/users/saulius/crontab/automatic-downloads/rss-feeds/ACS/lib/dictionaries/cif_core.dic
dictionary named 'cif_core.dic' version 2.4.2 from 2011-04-26.

'_exptl_crystal_density_meas' value 'not measured' was changed to '?'
- the value is perceived as not measured.

Automatic conversion script
Id: cif_fix_values 4268 2015-11-12 08:31:59Z antanas 

 Adding full bibliography for 4125254--4125278.cif.
;
_cod_original_sg_symbol_H-M 'P 21/c '
_cod_original_formula_sum 'C47 H56 F1 N7 O3'
_cod_database_code 4125271

loop_
_symmetry_equiv_pos_as_xyz
x,y,z
-x,-y,-z
x,-y+1/2,z+1/2
-x,y+1/2,-z+1/2

loop_
_atom_site_label
_atom_site_type_symbol
_atom_site_fract_x
_atom_site_fract_y
_atom_site_fract_z
_atom_site_U_iso_or_equiv
_atom_site_occupancy
_atom_site_adp_type
_atom_site_refinement_flags_posn
_atom_site_refinement_flags_occupancy
_atom_site_disorder_assembly
_atom_site_disorder_group
F1 F 0.62152(5) 0.77364(3) 0.62504(4) 0.0430 1.0000 Uani . . . .
O1 O 0.26016(7) 0.78364(4) 0.56322(6) 0.0549 1.0000 Uani . . . .
C1 C 0.35794(9) 0.78107(6) 0.56182(7) 0.0426 1.0000 Uani . . . .
O2 O 0.97540(6) 0.74332(4) 0.58746(5) 0.0463 1.0000 Uani . . . .
C2 C 0.87877(9) 0.75284(5) 0.59149(7) 0.0371 1.0000 Uani . . . .
O3 O 0.57097(7) 0.73578(4) 0.41595(5) 0.0484 1.0000 Uani . . . .
C3 C 0.58572(9) 0.73287(5) 0.33831(7) 0.0378 1.0000 Uani . . . .
N11 N 0.41710(8) 0.73374(5) 0.59020(6) 0.0446 1.0000 Uani . . . .
C12 C 0.37981(10) 0.67794(6) 0.61513(7) 0.0435 1.0000 Uani . . . .
C13 C 0.45750(12) 0.63752(6) 0.64159(9) 0.0572 1.0000 Uani . . . .
C14 C 0.42944(15) 0.58137(8) 0.66776(13) 0.0766 1.0000 Uani . . . .
C15 C 0.32294(16) 0.56429(8) 0.66750(12) 0.0778 1.0000 Uani . . . .
C16 C 0.24576(13) 0.60393(7) 0.64091(10) 0.0629 1.0000 Uani . . . .
C17 C 0.27201(10) 0.66067(6) 0.61441(7) 0.0489 1.0000 Uani . . . .
N21 N 0.4190(3) 0.8283(2) 0.5377(4) 0.0522 0.5930(13) Uani D P 1 1
C22 C 0.3845(2) 0.87741(15) 0.4933(2) 0.0502 0.5930(13) Uani D P 1 1
C23 C 0.4509(2) 0.90441(13) 0.4325(2) 0.0717 0.5930(13) Uani D P 1 1
C24 C 0.4206(3) 0.95721(15) 0.3951(2) 0.0897 0.5930(13) Uani D P 1 1
C25 C 0.3243(3) 0.98318(17) 0.4146(3) 0.0864 0.5930(13) Uani D P 1 1
C26 C 0.2597(3) 0.9572(2) 0.4754(3) 0.0746 0.5930(13) Uani D P 1 1
C27 C 0.2877(3) 0.90384(19) 0.5128(3) 0.0571 0.5930(13) Uani D P 1 1
N31 N 0.83530(7) 0.80472(4) 0.61950(6) 0.0397 1.0000 Uani D . . .
C32 C 0.8894(2) 0.85749(15) 0.6427(3) 0.0284 0.4971(14) Uani D P 2 1
C33 C 0.8379(3) 0.89998(18) 0.6889(3) 0.0506 0.4971(14) Uani D P 2 1
C34 C 0.8922(4) 0.95041(19) 0.7155(3) 0.0728 0.4971(14) Uani D P 2 1
C35 C 0.9993(4) 0.9585(2) 0.6966(5) 0.0738 0.4971(14) Uani D P 2 1
C36 C 1.0527(3) 0.9155(3) 0.6518(6) 0.0544 0.4971(14) Uani D P 2 1
C37 C 1.0002(3) 0.8654(2) 0.6241(4) 0.0361 0.4971(14) Uani D P 2 1
N41 N 0.80076(7) 0.71296(4) 0.56786(6) 0.0411 1.0000 Uani . . . .
C42 C 0.81555(9) 0.65328(5) 0.54516(7) 0.0395 1.0000 Uani . . . .
C43 C 0.73041(10) 0.62564(5) 0.50185(8) 0.0458 1.0000 Uani . . . .
C44 C 0.73643(12) 0.56619(6) 0.48076(10) 0.0565 1.0000 Uani . . . .
C45 C 0.82695(12) 0.53359(6) 0.50189(10) 0.0600 1.0000 Uani . . . .
C46 C 0.91132(12) 0.56094(6) 0.54478(10) 0.0579 1.0000 Uani . . . .
C47 C 0.90680(10) 0.62056(6) 0.56675(9) 0.0499 1.0000 Uani . . . .
N51 N 0.54875(8) 0.68787(4) 0.28629(6) 0.0423 1.0000 Uani . . . .
C52 C 0.48524(9) 0.63901(5) 0.30910(7) 0.0398 1.0000 Uani . . . .
C53 C 0.44755(11) 0.60314(6) 0.24201(8) 0.0500 1.0000 Uani . . . .
C54 C 0.38543(12) 0.55377(6) 0.25877(9) 0.0573 1.0000 Uani . . . .
C55 C 0.36098(11) 0.53861(6) 0.34246(9) 0.0548 1.0000 Uani . . . .
C56 C 0.39747(10) 0.57420(6) 0.40895(8) 0.0507 1.0000 Uani . . . .
C57 C 0.45857(9) 0.62442(6) 0.39335(8) 0.0445 1.0000 Uani . . . .
N61 N 0.64119(8) 0.77426(4) 0.29190(6) 0.0403 1.0000 Uani . . . .
C62 C 0.69437(9) 0.82486(5) 0.32283(7) 0.0373 1.0000 Uani . . . .
C63 C 0.73117(10) 0.86500(6) 0.26182(7) 0.0439 1.0000 Uani . . . .
C64 C 0.78694(11) 0.91520(6) 0.28624(9) 0.0531 1.0000 Uani . . . .
C65 C 0.80670(13) 0.92677(6) 0.37226(9) 0.0577 1.0000 Uani . . . .
C66 C 0.77061(13) 0.88722(6) 0.43312(8) 0.0548 1.0000 Uani . . . .
C67 C 0.71493(11) 0.83639(5) 0.40965(7) 0.0460 1.0000 Uani . . . .
N71 N 0.89635(8) 0.25528(5) 0.64973(6) 0.0468 1.0000 Uani . . . .
C72 C 0.99801(11) 0.27016(8) 0.69994(8) 0.0608 1.0000 Uani . . . .
C73 C 1.09660(11) 0.27882(9) 0.64639(10) 0.0688 1.0000 Uani . . . .
C74 C 0.87346(10) 0.30128(6) 0.58101(8) 0.0474 1.0000 Uani . . . .
C75 C 0.87007(14) 0.36444(7) 0.61193(12) 0.0714 1.0000 Uani . . . .
C76 C 0.80563(12) 0.25368(8) 0.71437(9) 0.0632 1.0000 Uani . . . .
C77 C 0.69837(12) 0.23421(8) 0.67815(10) 0.0666 1.0000 Uani . . . .
C78 C 0.90801(12) 0.19662(6) 0.60347(9) 0.0552 1.0000 Uani . . . .
C79 C 0.92445(16) 0.14312(8) 0.66111(13) 0.0846 1.0000 Uani . . . .
H111 H 0.4883 0.7393 0.5928 0.0544 1.0000 Uiso R . . .
N121 N 0.4264(5) 0.8220(3) 0.5237(6) 0.0429 0.4070(13) Uani . P 1 2
C122 C 0.3967(2) 0.8834(2) 0.4966(4) 0.0561 0.4070(13) Uani D P 1 2
C123 C 0.4795(2) 0.91905(19) 0.4690(3) 0.0709 0.4070(13) Uani D P 1 2
C124 C 0.4574(3) 0.97377(19) 0.4320(4) 0.0778 0.4070(13) Uani D P 1 2
C125 C 0.3545(4) 0.9940(2) 0.4253(5) 0.0746 0.4070(13) Uani D P 1 2
C126 C 0.2720(3) 0.9588(3) 0.4525(5) 0.0693 0.4070(13) Uani D P 1 2
C127 C 0.2925(3) 0.9049(3) 0.4918(5) 0.0624 0.4070(13) Uani D P 1 2
H131 H 0.5307 0.6490 0.6421 0.0676 1.0000 Uiso R . . .
C132 C 0.8858(2) 0.85453(17) 0.6554(3) 0.0489 0.5029(14) Uani D P 2 2
C133 C 0.8306(3) 0.89083(17) 0.7102(3) 0.0434 0.5029(14) Uani D P 2 2
C134 C 0.8782(3) 0.94249(16) 0.7417(3) 0.0539 0.5029(14) Uani D P 2 2
C135 C 0.9802(4) 0.9590(2) 0.7167(3) 0.0526 0.5029(14) Uani D P 2 2
C136 C 1.0346(4) 0.9240(3) 0.6600(6) 0.0472 0.5029(14) Uani D P 2 2
C137 C 0.9879(4) 0.8726(3) 0.6270(5) 0.0543 0.5029(14) Uani D P 2 2
H141 H 0.4849 0.5549 0.6857 0.0922 1.0000 Uiso R . . .
H151 H 0.3031 0.5263 0.6867 0.0937 1.0000 Uiso R . . .
H161 H 0.1699 0.5923 0.6412 0.0757 1.0000 Uiso R . . .
H171 H 0.2196 0.6890 0.5971 0.0580 1.0000 Uiso R . . .
H211 H 0.4900 0.8220 0.5396 0.0627 0.5931(13) Uiso R P 1 1
H231 H 0.5158 0.8863 0.4169 0.0855 0.5930(13) Uiso R P 1 1
H241 H 0.4677 0.9749 0.3561 0.1078 0.5930(13) Uiso R P 1 1
H251 H 0.3041 1.0189 0.3878 0.1040 0.5930(13) Uiso R P 1 1
H261 H 0.1932 0.9755 0.4905 0.0885 0.5930(13) Uiso R P 1 1
H271 H 0.2425 0.8852 0.5532 0.0685 0.5930(13) Uiso R P 1 1
H311 H 0.7675 0.8048 0.6242 0.0479 1.0000 Uiso R . . .
H331 H 0.7638 0.8931 0.7018 0.0593 0.4971(14) Uiso R P 2 1
H341 H 0.8529 0.9787 0.7468 0.0871 0.4971(14) Uiso R P 2 1
H351 H 1.0336 0.9942 0.7147 0.0891 0.4971(14) Uiso R P 2 1
H361 H 1.1272 0.9211 0.6412 0.0650 0.4971(14) Uiso R P 2 1
H371 H 1.0403 0.8362 0.5961 0.0423 0.4971(14) Uiso R P 2 1
H411 H 0.7344 0.7258 0.5694 0.0493 1.0000 Uiso R . . .
H431 H 0.6689 0.6486 0.4869 0.0552 1.0000 Uiso R . . .
H441 H 0.6770 0.5478 0.4517 0.0691 1.0000 Uiso R . . .
H451 H 0.8305 0.4921 0.4873 0.0715 1.0000 Uiso R . . .
H461 H 0.9747 0.5386 0.5607 0.0691 1.0000 Uiso R . . .
H471 H 0.9655 0.6388 0.5967 0.0605 1.0000 Uiso R . . .
H511 H 0.5629 0.6912 0.2326 0.0506 1.0000 Uiso R . . .
H531 H 0.4648 0.6135 0.1840 0.0599 1.0000 Uiso R . . .
H541 H 0.3602 0.5302 0.2115 0.0684 1.0000 Uiso R . . .
H551 H 0.3202 0.5037 0.3535 0.0650 1.0000 Uiso R . . .
H561 H 0.3795 0.5648 0.4681 0.0612 1.0000 Uiso R . . .
H571 H 0.4824 0.6486 0.4395 0.0532 1.0000 Uiso R . . .
H611 H 0.6440 0.7685 0.2367 0.0473 1.0000 Uiso R . . .
H631 H 0.7173 0.8573 0.2032 0.0523 1.0000 Uiso R . . .
H641 H 0.8107 0.9411 0.2433 0.0635 1.0000 Uiso R . . .
H651 H 0.8462 0.9617 0.3900 0.0696 1.0000 Uiso R . . .
H661 H 0.7837 0.8954 0.4927 0.0656 1.0000 Uiso R . . .
H671 H 0.6912 0.8098 0.4525 0.0548 1.0000 Uiso R . . .
H721 H 1.0070 0.2377 0.7423 0.0738 1.0000 Uiso R . . .
H722 H 0.9829 0.3073 0.7314 0.0728 1.0000 Uiso R . . .
H731 H 1.1578 0.2863 0.6850 0.1015 1.0000 Uiso R . . .
H732 H 1.1116 0.2439 0.6129 0.1015 1.0000 Uiso R . . .
H733 H 1.0876 0.3129 0.6067 0.1034 1.0000 Uiso R . . .
H741 H 0.8031 0.2901 0.5546 0.0554 1.0000 Uiso R . . .
H742 H 0.9300 0.2964 0.5383 0.0564 1.0000 Uiso R . . .
H751 H 0.9373 0.3776 0.6365 0.1064 1.0000 Uiso R . . .
H752 H 0.8165 0.3695 0.6564 0.1047 1.0000 Uiso R . . .
H753 H 0.8515 0.3908 0.5629 0.1067 1.0000 Uiso R . . .
H761 H 0.8047 0.2943 0.7395 0.0757 1.0000 Uiso R . . .
H762 H 0.8294 0.2259 0.7594 0.0762 1.0000 Uiso R . . .
H771 H 0.7016 0.1926 0.6579 0.0987 1.0000 Uiso R . . .
H772 H 0.6454 0.2372 0.7246 0.0990 1.0000 Uiso R . . .
H773 H 0.6750 0.2597 0.6324 0.0982 1.0000 Uiso R . . .
H781 H 0.8421 0.1923 0.5703 0.0647 1.0000 Uiso R . . .
H782 H 0.9684 0.2019 0.5652 0.0658 1.0000 Uiso R . . .
H791 H 0.9885 0.1492 0.6982 0.1251 1.0000 Uiso R . . .
H792 H 0.9355 0.1089 0.6246 0.1272 1.0000 Uiso R . . .
H793 H 0.8610 0.1372 0.6971 0.1272 1.0000 Uiso R . . .
H1211 H 0.4853 0.8078 0.5051 0.0524 0.4069(13) Uiso R P 1 2
H1231 H 0.5511 0.9055 0.4751 0.0848 0.4070(13) Uiso R P 1 2
H1241 H 0.5144 0.9967 0.4120 0.0929 0.4070(13) Uiso R P 1 2
H1251 H 0.3404 1.0319 0.4025 0.0898 0.4070(13) Uiso R P 1 2
H1261 H 0.1998 0.9717 0.4456 0.0834 0.4070(13) Uiso R P 1 2
H1271 H 0.2360 0.8831 0.5147 0.0748 0.4070(13) Uiso R P 1 2
H1331 H 0.7600 0.8803 0.7274 0.0507 0.5029(14) Uiso R P 2 2
H1341 H 0.8413 0.9651 0.7814 0.0651 0.5029(14) Uiso R P 2 2
H1351 H 1.0128 0.9931 0.7399 0.0637 0.5029(14) Uiso R P 2 2
H1361 H 1.1056 0.9352 0.6424 0.0575 0.5029(14) Uiso R P 2 2
H1371 H 1.0262 0.8496 0.5882 0.0647 0.5029(14) Uiso R P 2 2

loop_
_atom_site_aniso_label
_atom_site_aniso_U_11
_atom_site_aniso_U_22
_atom_site_aniso_U_33
_atom_site_aniso_U_23
_atom_site_aniso_U_13
_atom_site_aniso_U_12
F1 0.0365(3) 0.0577(4) 0.0349(3) -0.0019(3) 0.0037(2) 0.0002(3)
O1 0.0348(4) 0.0666(6) 0.0634(6) -0.0030(4) 0.0001(4) -0.0020(4)
C1 0.0382(6) 0.0537(7) 0.0358(5) -0.0072(5) 0.0029(4) -0.0017(5)
O2 0.0349(4) 0.0554(5) 0.0487(5) -0.0116(4) 0.0066(3) -0.0016(3)
C2 0.0384(5) 0.0419(6) 0.0311(5) 0.0003(4) 0.0054(4) -0.0017(4)
O3 0.0644(5) 0.0492(5) 0.0318(4) -0.0003(3) 0.0084(4) -0.0050(4)
C3 0.0381(5) 0.0411(6) 0.0342(5) 0.0009(4) 0.0029(4) 0.0035(4)
N11 0.0349(5) 0.0548(6) 0.0442(5) 0.0002(4) 0.0019(4) -0.0043(4)
C12 0.0465(6) 0.0522(7) 0.0319(5) -0.0073(5) 0.0054(4) -0.0061(5)
C13 0.0525(7) 0.0566(8) 0.0626(8) -0.0013(6) 0.0054(6) 0.0002(6)
C14 0.0783(11) 0.0592(9) 0.0926(12) 0.0086(8) 0.0115(9) 0.0051(8)
C15 0.0882(12) 0.0558(9) 0.0897(12) 0.0024(8) 0.0215(10) -0.0145(9)
C16 0.0641(9) 0.0671(9) 0.0580(8) -0.0107(7) 0.0135(7) -0.0212(7)
C17 0.0488(7) 0.0626(8) 0.0354(6) -0.0076(5) 0.0048(5) -0.0121(6)
N21 0.0338(14) 0.0581(19) 0.065(2) -0.0050(15) 0.0135(12) 0.0052(12)
C22 0.0547(15) 0.0475(15) 0.0487(15) 0.0012(13) 0.0121(13) 0.0018(13)
C23 0.0764(18) 0.0654(17) 0.0739(18) 0.0156(14) 0.0244(15) 0.0082(14)
C24 0.116(2) 0.0744(19) 0.079(2) 0.0250(16) 0.0201(18) 0.0026(18)
C25 0.117(2) 0.066(2) 0.077(2) 0.0119(18) -0.006(2) 0.021(2)
C26 0.091(2) 0.0603(18) 0.072(2) -0.0131(15) 0.0050(16) 0.0279(16)
C27 0.0657(17) 0.0474(15) 0.0585(19) -0.0118(12) 0.0134(12) 0.0140(13)
N31 0.0368(5) 0.0386(5) 0.0438(5) 0.0004(4) 0.0039(4) -0.0017(4)
C32 0.0327(14) 0.0313(15) 0.0215(11) 0.0044(10) 0.0072(10) -0.0025(11)
C33 0.0447(15) 0.0396(18) 0.068(2) 0.0077(17) 0.0162(14) -0.0018(12)
C34 0.076(2) 0.0467(18) 0.096(3) -0.0165(19) 0.040(2) -0.0072(16)
C35 0.058(2) 0.064(2) 0.100(3) -0.018(2) 0.025(2) -0.0177(18)
C36 0.0437(17) 0.050(2) 0.070(2) -0.0059(18) 0.0122(17) -0.0037(17)
C37 0.0323(13) 0.0374(17) 0.0388(17) 0.0044(14) 0.0091(12) -0.0081(12)
N41 0.0339(4) 0.0385(5) 0.0508(5) -0.0023(4) 0.0037(4) 0.0007(4)
C42 0.0403(6) 0.0393(6) 0.0393(5) 0.0011(4) 0.0101(4) -0.0010(4)
C43 0.0434(6) 0.0426(6) 0.0515(7) 0.0027(5) 0.0061(5) -0.0047(5)
C44 0.0566(8) 0.0460(7) 0.0671(8) -0.0068(6) 0.0084(6) -0.0111(6)
C45 0.0660(9) 0.0397(7) 0.0747(9) -0.0069(6) 0.0187(7) -0.0018(6)
C46 0.0569(8) 0.0493(7) 0.0677(8) -0.0026(6) 0.0114(6) 0.0124(6)
C47 0.0457(6) 0.0486(7) 0.0554(7) -0.0057(5) 0.0040(5) 0.0062(5)
N51 0.0475(5) 0.0485(5) 0.0312(4) -0.0008(4) 0.0070(4) -0.0061(4)
C52 0.0375(5) 0.0414(6) 0.0408(6) -0.0003(4) 0.0056(4) 0.0022(4)
C53 0.0604(7) 0.0474(7) 0.0425(6) -0.0054(5) 0.0099(5) -0.0031(6)
C54 0.0682(9) 0.0483(7) 0.0556(7) -0.0120(6) 0.0099(6) -0.0083(6)
C55 0.0561(7) 0.0445(7) 0.0641(8) -0.0012(6) 0.0135(6) -0.0058(6)
C56 0.0481(7) 0.0557(7) 0.0485(7) 0.0054(5) 0.0100(5) -0.0046(6)
C57 0.0408(6) 0.0538(7) 0.0391(6) 0.0005(5) 0.0042(5) -0.0049(5)
N61 0.0477(5) 0.0442(5) 0.0290(4) 0.0010(4) 0.0025(4) -0.0036(4)
C62 0.0381(5) 0.0371(5) 0.0368(5) 0.0005(4) 0.0011(4) 0.0060(4)
C63 0.0450(6) 0.0506(7) 0.0362(5) 0.0035(5) 0.0007(5) -0.0013(5)
C64 0.0603(8) 0.0487(7) 0.0504(7) 0.0093(6) 0.0003(6) -0.0072(6)
C65 0.0772(9) 0.0393(6) 0.0565(8) -0.0012(5) -0.0064(7) -0.0067(6)
C66 0.0803(9) 0.0416(6) 0.0424(6) -0.0040(5) -0.0059(6) 0.0009(6)
C67 0.0643(7) 0.0372(6) 0.0365(6) 0.0014(4) -0.0007(5) 0.0028(5)
N71 0.0471(5) 0.0652(7) 0.0282(4) -0.0012(4) 0.0012(4) 0.0102(5)
C72 0.0533(7) 0.0917(11) 0.0371(6) -0.0095(6) -0.0066(5) 0.0087(7)
C73 0.0441(7) 0.1059(13) 0.0562(8) -0.0136(8) -0.0035(6) 0.0170(8)
C74 0.0469(6) 0.0583(7) 0.0372(6) 0.0020(5) 0.0032(5) 0.0077(5)
C75 0.0672(9) 0.0652(9) 0.0817(11) -0.0105(8) -0.0011(8) 0.0140(8)
C76 0.0587(8) 0.0946(11) 0.0366(6) 0.0072(7) 0.0123(6) 0.0086(8)
C77 0.0528(8) 0.0875(11) 0.0598(8) 0.0157(8) 0.0110(6) 0.0077(7)
C78 0.0598(8) 0.0589(8) 0.0469(7) -0.0010(6) -0.0038(6) 0.0124(6)
C79 0.0870(12) 0.0754(11) 0.0913(12) 0.0215(10) -0.0061(10) 0.0251(9)
N121 0.0386(19) 0.0401(19) 0.050(2) 0.0026(19) 0.0216(14) 0.0105(14)
C122 0.0451(19) 0.056(2) 0.067(3) -0.006(2) 0.003(2) 0.0053(19)
C123 0.0540(19) 0.070(2) 0.089(3) 0.013(2) 0.0091(19) -0.0008(17)
C124 0.074(2) 0.070(2) 0.090(3) 0.011(2) 0.016(2) -0.0019(19)
C125 0.083(2) 0.056(2) 0.084(3) -0.005(2) 0.000(2) 0.009(2)
C126 0.064(2) 0.057(2) 0.086(3) -0.022(2) -0.003(2) 0.017(2)
C127 0.052(2) 0.058(2) 0.078(3) -0.021(2) 0.0087(19) 0.002(2)
C132 0.059(2) 0.0400(18) 0.048(2) 0.0140(14) -0.0093(14) -0.0012(16)
C133 0.0431(15) 0.0278(14) 0.060(2) 0.0041(14) 0.0105(12) 0.0000(11)
C134 0.0426(14) 0.0420(16) 0.077(2) -0.0152(15) 0.0229(15) -0.0035(12)
C135 0.0419(17) 0.0397(15) 0.077(2) -0.0199(14) 0.0197(16) -0.0065(12)
C136 0.0460(17) 0.0326(16) 0.063(2) -0.0080(14) 0.0181(17) -0.0018(15)
C137 0.071(2) 0.0415(18) 0.050(2) -0.0046(16) 0.011(2) 0.0030(18)

loop_
_atom_type_symbol
_atom_type_scat_dispersion_real
_atom_type_scat_dispersion_imag
_atom_type_scat_Cromer_Mann_a1
_atom_type_scat_Cromer_Mann_b1
_atom_type_scat_Cromer_Mann_a2
_atom_type_scat_Cromer_Mann_b2
_atom_type_scat_Cromer_Mann_a3
_atom_type_scat_Cromer_Mann_b3
_atom_type_scat_Cromer_Mann_a4
_atom_type_scat_Cromer_Mann_b4
_atom_type_scat_Cromer_Mann_c
_atom_type_scat_source
C 0.0181 0.0091 2.3100 20.8439 1.0200 10.2075 1.5886 0.5687 0.8650 51.6512 0.2156 'International Tables Vol C 4.2.6.8 and 6.1.1.4'
N 0.0311 0.0180 12.2126 0.0057 3.1322 9.8933 2.0125 28.9975 1.1663 0.5826 -11.5290 'International Tables Vol C 4.2.6.8 and 6.1.1.4'
F 0.0727 0.0534 3.5392 10.2825 2.6412 4.2944 1.5170 0.2615 1.0243 26.1476 0.2776 'International Tables Vol C 4.2.6.8 and 6.1.1.4'
O 0.0492 0.0322 3.0485 13.2771 2.2868 5.7011 1.5463 0.3239 0.8670 32.9089 0.2508 'International Tables Vol C 4.2.6.8 and 6.1.1.4'
H 0.0000 0.0000 0.4930 10.5109 0.3229 26.1257 0.1402 3.1424 0.0408 57.7998 0.0030 'International Tables Vol C 4.2.6.8 and 6.1.1.4'

loop_
_geom_angle_atom_site_label_1
_geom_angle_atom_site_label_2
_geom_angle_atom_site_label_3
_geom_angle
_geom_angle_publ_flag
O1 C1 N11 124.41(12) yes
O1 C1 N21 121.82(19) yes
N11 C1 N21 113.55(18) yes
O1 C1 N11 124.41(12) yes
O1 C1 N121 126.3(3) yes
N11 C1 N121 109.0(3) yes
O2 C2 N31 124.11(10) yes
O2 C2 N41 124.34(10) yes
N31 C2 N41 111.54(9) yes
O3 C3 N51 124.50(10) yes
O3 C3 N61 124.31(11) yes
N51 C3 N61 111.19(9) yes
C1 N11 C12 127.87(10) yes
C1 N11 H111 115.6 no
C12 N11 H111 116.5 no
N11 C12 C13 116.22(11) yes
N11 C12 C17 124.81(12) yes
C13 C12 C17 118.97(12) yes
C12 C13 C14 120.95(14) yes
C12 C13 H131 119.3 no
C14 C13 H131 119.8 no
C13 C14 C15 120.20(17) yes
C13 C14 H141 118.6 no
C15 C14 H141 121.2 no
C14 C15 C16 119.14(15) yes
C14 C15 H151 120.6 no
C16 C15 H151 120.2 no
C15 C16 C17 121.71(14) yes
C15 C16 H161 119.6 no
C17 C16 H161 118.6 no
C12 C17 C16 119.03(14) yes
C12 C17 H171 118.0 no
C16 C17 H171 122.9 no
C1 N21 C22 126.7(4) yes
C1 N21 H211 114.8 no
C22 N21 H211 116.6 no
N21 C22 C23 120.49(6) yes
N21 C22 C27 120.47(6) yes
C23 C22 C27 118.83(5) yes
C22 C23 C24 120.07(6) yes
C22 C23 H231 120.0 no
C24 C23 H231 119.9 no
C23 C24 C25 120.79(6) yes
C23 C24 H241 118.2 no
C25 C24 H241 121.0 no
C24 C25 C26 119.24(6) yes
C24 C25 H251 119.8 no
C26 C25 H251 120.9 no
C25 C26 C27 120.84(6) yes
C25 C26 H261 119.9 no
C27 C26 H261 119.2 no
C22 C27 C26 120.10(6) yes
C22 C27 H271 118.7 no
C26 C27 H271 121.2 no
C2 N31 C32 128.01(11) yes
C2 N31 H311 115.3 no
C32 N31 H311 116.7 no
C2 N31 C132 129.71(15) yes
C2 N31 H311 115.3 no
C132 N31 H311 114.0 no
N31 C32 C33 120.13(5) yes
N31 C32 C37 120.90(5) yes
C33 C32 C37 118.81(5) yes
C32 C33 C34 120.31(6) yes
C32 C33 H331 117.1 no
C34 C33 H331 122.6 no
C33 C34 C35 120.94(6) yes
C33 C34 H341 117.1 no
C35 C34 H341 121.9 no
C34 C35 C36 119.30(6) yes
C34 C35 H351 118.7 no
C36 C35 H351 122.0 no
C35 C36 C37 120.74(6) yes
C35 C36 H361 118.0 no
C37 C36 H361 121.2 no
C32 C37 C36 119.87(6) yes
C32 C37 H371 121.9 no
C36 C37 H371 118.1 no
C2 N41 C42 127.04(10) yes
C2 N41 H411 116.1 no
C42 N41 H411 116.8 no
N41 C42 C43 116.66(10) yes
N41 C42 C47 123.84(11) yes
C43 C42 C47 119.43(11) yes
C42 C43 C44 120.32(12) yes
C42 C43 H431 118.6 no
C44 C43 H431 121.1 no
C43 C44 C45 120.43(13) yes
C43 C44 H441 119.3 no
C45 C44 H441 120.3 no
C44 C45 C46 119.27(13) yes
C44 C45 H451 120.0 no
C46 C45 H451 120.7 no
C45 C46 C47 121.21(13) yes
C45 C46 H461 120.2 no
C47 C46 H461 118.5 no
C42 C47 C46 119.33(13) yes
C42 C47 H471 120.4 no
C46 C47 H471 120.3 no
C3 N51 C52 128.14(9) yes
C3 N51 H511 115.9 no
C52 N51 H511 115.9 no
N51 C52 C53 116.87(10) yes
N51 C52 C57 124.30(11) yes
C53 C52 C57 118.83(11) yes
C52 C53 C54 120.69(12) yes
C52 C53 H531 118.9 no
C54 C53 H531 120.4 no
C53 C54 C55 120.43(13) yes
C53 C54 H541 118.8 no
C55 C54 H541 120.7 no
C54 C55 C56 119.04(12) yes
C54 C55 H551 119.8 no
C56 C55 H551 121.1 no
C55 C56 C57 121.37(12) yes
C55 C56 H561 120.2 no
C57 C56 H561 118.4 no
C52 C57 C56 119.61(11) yes
C52 C57 H571 120.0 no
C56 C57 H571 120.4 no
C3 N61 C62 127.82(9) yes
C3 N61 H611 116.3 no
C62 N61 H611 115.9 no
N61 C62 C63 117.03(10) yes
N61 C62 C67 124.33(10) yes
C63 C62 C67 118.61(11) yes
C62 C63 C64 121.04(11) yes
C62 C63 H631 118.7 no
C64 C63 H631 120.2 no
C63 C64 C65 120.32(12) yes
C63 C64 H641 118.6 no
C65 C64 H641 121.1 no
C64 C65 C66 119.02(12) yes
C64 C65 H651 121.0 no
C66 C65 H651 120.0 no
C65 C66 C67 121.40(12) yes
C65 C66 H661 119.0 no
C67 C66 H661 119.6 no
C62 C67 C66 119.61(11) yes
C62 C67 H671 120.5 no
C66 C67 H671 119.9 no
C72 N71 C74 111.08(11) yes
C72 N71 C76 106.68(10) yes
C74 N71 C76 110.31(10) yes
C72 N71 C78 110.73(10) yes
C74 N71 C78 106.47(9) yes
C76 N71 C78 111.64(12) yes
N71 C72 C73 115.19(11) yes
N71 C72 H721 105.4 no
C73 C72 H721 112.1 no
N71 C72 H722 106.2 no
C73 C72 H722 108.9 no
H721 C72 H722 108.6 no
C72 C73 H731 108.5 no
C72 C73 H732 110.9 no
H731 C73 H732 108.5 no
C72 C73 H733 111.0 no
H731 C73 H733 109.2 no
H732 C73 H733 108.6 no
N71 C74 C75 115.50(11) yes
N71 C74 H741 105.9 no
C75 C74 H741 110.1 no
N71 C74 H742 105.7 no
C75 C74 H742 110.2 no
H741 C74 H742 109.1 no
C74 C75 H751 113.0 no
C74 C75 H752 111.1 no
H751 C75 H752 106.4 no
C74 C75 H753 109.4 no
H751 C75 H753 108.2 no
H752 C75 H753 108.6 no
N71 C76 C77 114.92(11) yes
N71 C76 H761 104.4 no
C77 C76 H761 113.6 no
N71 C76 H762 105.4 no
C77 C76 H762 109.7 no
H761 C76 H762 108.2 no
C76 C77 H771 110.8 no
C76 C77 H772 107.7 no
H771 C77 H772 109.0 no
C76 C77 H773 111.2 no
H771 C77 H773 110.3 no
H772 C77 H773 107.7 no
N71 C78 C79 115.42(12) yes
N71 C78 H781 104.7 no
C79 C78 H781 110.0 no
N71 C78 H782 105.2 no
C79 C78 H782 111.1 no
H781 C78 H782 110.1 no
C78 C79 H791 109.6 no
C78 C79 H792 108.0 no
H791 C79 H792 109.5 no
C78 C79 H793 110.0 no
H791 C79 H793 109.6 no
H792 C79 H793 110.1 no
C1 N121 C122 125.8(4) yes
C1 N121 H1211 115.2 no
C122 N121 H1211 117.7 no
N121 C122 C123 116.5(3) yes
N121 C122 C127 124.6(4) yes
C123 C122 C127 118.71(6) yes
C122 C123 C124 120.14(6) yes
C122 C123 H1231 119.1 no
C124 C123 H1231 120.8 no
C123 C124 C125 120.82(6) yes
C123 C124 H1241 118.8 no
C125 C124 H1241 120.3 no
C124 C125 C126 119.20(6) yes
C124 C125 H1251 120.3 no
C126 C125 H1251 120.5 no
C125 C126 C127 120.78(6) yes
C125 C126 H1261 119.9 no
C127 C126 H1261 119.3 no
C122 C127 C126 120.01(6) yes
C122 C127 H1271 120.2 no
C126 C127 H1271 119.8 no
N31 C132 C133 120.10(6) yes
N31 C132 C137 120.65(6) yes
C133 C132 C137 118.70(6) yes
C132 C133 C134 120.29(6) yes
C132 C133 H1331 119.6 no
C134 C133 H1331 120.1 no
C133 C134 C135 120.90(6) yes
C133 C134 H1341 118.9 no
C135 C134 H1341 120.2 no
C134 C135 C136 119.25(6) yes
C134 C135 H1351 120.4 no
C136 C135 H1351 120.3 no
C135 C136 C137 120.73(6) yes
C135 C136 H1361 119.6 no
C137 C136 H1361 119.7 no
C132 C137 C136 119.94(6) yes
C132 C137 H1371 120.6 no
C136 C137 H1371 119.4 no

loop_
_geom_bond_atom_site_label_1
_geom_bond_atom_site_label_2
_geom_bond_distance
_geom_bond_publ_flag
O1 C1 1.2177(14) yes
C1 N11 1.3668(16) yes
C1 N21 1.363(5) yes
C1 N11 1.3668(16) yes
C1 N121 1.393(6) yes
O2 C2 1.2229(13) yes
C2 N31 1.3625(14) yes
C2 N41 1.3698(14) yes
O3 C3 1.2231(13) yes
C3 N51 1.3730(15) yes
C3 N61 1.3707(14) yes
N11 C12 1.3976(16) yes
N11 H111 0.895 no
C12 C13 1.3872(19) yes
C12 C17 1.3959(17) yes
C13 C14 1.376(2) yes
C13 H131 0.947 no
C14 C15 1.379(2) yes
C14 H141 0.951 no
C15 C16 1.372(3) yes
C15 H151 0.942 no
C16 C17 1.385(2) yes
C16 H161 0.979 no
C17 H171 0.949 no
N21 C22 1.371(5) yes
N21 H211 0.894 no
C22 C23 1.400(3) yes
C22 C27 1.380(3) yes
C23 C24 1.376(3) yes
C23 H231 0.939 no
C24 C25 1.371(4) yes
C24 H241 0.935 no
C25 C26 1.378(4) yes
C25 H251 0.940 no
C26 C27 1.380(3) yes
C26 H261 0.956 no
C27 H271 0.946 no
N31 C32 1.412(3) yes
N31 H311 0.847 no
N31 C132 1.400(3) yes
N31 H311 0.847 no
C32 C33 1.362(4) yes
C32 C37 1.422(3) yes
C33 C34 1.384(4) yes
C33 H331 0.958 no
C34 C35 1.379(4) yes
C34 H341 0.943 no
C35 C36 1.370(4) yes
C35 H351 0.952 no
C36 C37 1.371(4) yes
C36 H361 0.951 no
C37 H371 0.937 no
N41 C42 1.4045(15) yes
N41 H411 0.875 no
C42 C43 1.3946(17) yes
C42 C47 1.3912(17) yes
C43 C44 1.3828(18) yes
C43 H431 0.950 no
C44 C45 1.381(2) yes
C44 H441 0.956 no
C45 C46 1.381(2) yes
C45 H451 0.963 no
C46 C47 1.3890(19) yes
C46 H461 0.966 no
C47 H471 0.954 no
N51 C52 1.4038(15) yes
N51 H511 0.857 no
C52 C53 1.3957(17) yes
C52 C57 1.3926(16) yes
C53 C54 1.3818(19) yes
C53 H531 0.957 no
C54 C55 1.381(2) yes
C54 H541 0.956 no
C55 C56 1.3802(19) yes
C55 H551 0.953 no
C56 C57 1.3868(18) yes
C56 H561 0.971 no
C57 H571 0.945 no
N61 C62 1.4012(14) yes
N61 H611 0.868 no
C62 C63 1.3916(16) yes
C62 C67 1.3935(16) yes
C63 C64 1.3788(18) yes
C63 H631 0.940 no
C64 C65 1.3800(19) yes
C64 H641 0.936 no
C65 C66 1.3786(19) yes
C65 H651 0.967 no
C66 C67 1.3858(18) yes
C66 H661 0.956 no
C67 H671 0.945 no
N71 C72 1.5150(16) yes
N71 C74 1.5130(16) yes
N71 C76 1.5191(16) yes
N71 C78 1.5135(17) yes
C72 C73 1.502(2) yes
C72 H721 0.990 no
C72 H722 0.989 no
C73 H731 0.977 no
C73 H732 0.963 no
C73 H733 0.991 no
C74 C75 1.504(2) yes
C74 H741 0.994 no
C74 H742 0.978 no
C75 H751 0.961 no
C75 H752 0.973 no
C75 H753 0.992 no
C76 C77 1.507(2) yes
C76 H761 0.997 no
C76 H762 0.982 no
C77 H771 0.991 no
C77 H772 0.985 no
C77 H773 0.957 no
C78 C79 1.515(2) yes
C78 H781 0.968 no
C78 H782 0.971 no
C79 H791 0.988 no
C79 H792 0.968 no
C79 H793 0.982 no
N121 C122 1.492(8) yes
N121 H1211 0.854 no
C122 C123 1.379(4) yes
C122 C127 1.384(4) yes
C123 C124 1.388(4) yes
C123 H1231 0.944 no
C124 C125 1.362(4) yes
C124 H1241 0.933 no
C125 C126 1.369(4) yes
C125 H1251 0.939 no
C126 C127 1.382(4) yes
C126 H1261 0.948 no
C127 H1271 0.933 no
C132 C133 1.371(4) yes
C132 C137 1.410(4) yes
C133 C134 1.393(4) yes
C133 H1331 0.951 no
C134 C135 1.382(3) yes
C134 H1341 0.925 no
C135 C136 1.366(4) yes
C135 H1351 0.940 no
C136 C137 1.391(4) yes
C136 H1361 0.962 no
C137 H1371 0.931 no

loop_
_geom_hbond_atom_site_label_D
_geom_hbond_atom_site_label_H
_geom_hbond_atom_site_label_A
_geom_hbond_site_symmetry_A
_geom_hbond_angle_DHA
_geom_hbond_distance_DH
_geom_hbond_distance_HA
_geom_hbond_distance_DA
_geom_hbond_publ_flag
C17 H171 O1 . 123.28 0.949 2.257 2.889(4) yes
C43 H431 O3 . 154.53 0.950 2.556 3.438(4) yes
C57 H571 O3 . 121.46 0.945 2.286 2.894(4) yes
C74 H741 O1 2_666 135.48 0.994 2.589 3.370(4) yes
C74 H742 O2 2_766 158.89 0.978 2.461 3.391(4) yes
C78 H781 O1 2_666 147.72 0.968 2.479 3.338(4) yes
N21 H1211 O3 . 155.9 1.078 2.391 3.403(4) yes
N121 H1211 O3 . 147.33 0.854 2.391 3.144(4) yes
C127 H1271 O1 . 121.67 0.933 2.384 2.981(4) yes
